data_7242123
loop_
_publ_author_name
'Gonz\'alez, Lucia'
'Graus, Sara'
'Gaspar, Blanca'
'Espasa, Sheila'
'Vel\'azquez-Campoy, Adri\'an'
'Munarriz, Julen'
'Serrano, Jos\'e Luis'
'Tejedor, Rosa M.'
'Uriel, Santiago'

_publ_section_title
;
 Interplay between non-covalent interactions in 1D supramolecular polymers
 based on 1,4-bis(iodoethynyl)benzene.
;
_journal_issue 5
_journal_name_full 'Physical chemistry chemical physics : PCCP'
_journal_page_first 3531
_journal_page_last 3542
_journal_paper_doi 10.1039/d0cp05917j
_journal_volume 23
_journal_year 2021
_chemical_formula_sum 'C10 H4 I2'
_chemical_formula_weight 377.93
_space_group_IT_number 14
_space_group_name_Hall '-P 2yn'
_space_group_name_H-M_alt 'P 1 21/n 1'
_symmetry_cell_setting monoclinic
_symmetry_space_group_name_H-M 'P 1 21/n 1'
_atom_sites_solution_hydrogens geom
_atom_sites_solution_primary direct
_atom_sites_solution_secondary difmap
_audit_creation_date
;
'Wed Mar 30 11:05:50 2011'
;
_audit_creation_method
;
CrysAlisPro, Oxford Diffraction Ltd.,
Version 1.171.34.44 (release 25-10-2010 CrysAlis171 .NET)
(compiled Oct 25 2010,18:11:34)
;
_audit_update_record
;
2020-01-22 deposited with the CCDC.	2021-01-14 downloaded from the CCDC.
;
_cell_angle_alpha 90.00
_cell_angle_beta 95.332(7)
_cell_angle_gamma 90.00
_cell_formula_units_Z 2
_cell_length_a 4.1533(3)
_cell_length_b 17.1541(16)
_cell_length_c 7.0511(5)
_cell_measurement_reflns_used 515
_cell_measurement_temperature 150(2)
_cell_measurement_theta_max 28.7525
_cell_measurement_theta_min 2.8956
_cell_volume 500.19(7)
_computing_cell_refinement
;
CrysAlisPro, Oxford Diffraction Ltd.,
Version 1.171.34.44 (release 25-10-2010 CrysAlis171 .NET)
(compiled Oct 25 2010,18:11:34)
;
_computing_data_collection
;
CrysAlisPro, Oxford Diffraction Ltd.,
Version 1.171.34.44 (release 25-10-2010 CrysAlis171 .NET)
(compiled Oct 25 2010,18:11:34)
;
_computing_data_reduction
;
CrysAlisPro, Oxford Diffraction Ltd.,
Version 1.171.34.44 (release 25-10-2010 CrysAlis171 .NET)
(compiled Oct 25 2010,18:11:34)
;
_computing_molecular_graphics 'SHELXTL Bruker'
_computing_publication_material 'SHELXTL Bruker'
_computing_structure_refinement 'SHELXTL Bruker'
_computing_structure_solution 'SHELXTL Bruker'
_diffrn_ambient_temperature 150(2)
_diffrn_detector_area_resol_mean 16.3990
_diffrn_measured_fraction_theta_full 0.999
_diffrn_measured_fraction_theta_max 0.999
_diffrn_measurement_device_type 'Xcalibur, Sapphire3'
_diffrn_radiation_monochromator graphite
_diffrn_radiation_source 'Enhance (Mo) X-ray Source'
_diffrn_radiation_type MoK\a
_diffrn_radiation_wavelength 0.71073
_diffrn_reflns_av_R_equivalents 0.0464
_diffrn_reflns_av_sigmaI/netI 0.0818
_diffrn_reflns_limit_h_max 4
_diffrn_reflns_limit_h_min -4
_diffrn_reflns_limit_k_max 20
_diffrn_reflns_limit_k_min -18
_diffrn_reflns_limit_l_max 4
_diffrn_reflns_limit_l_min -8
_diffrn_reflns_number 1610
_diffrn_reflns_theta_full 24.71
_diffrn_reflns_theta_max 24.71
_diffrn_reflns_theta_min 3.14
_exptl_absorpt_coefficient_mu 6.229
_exptl_absorpt_correction_T_max 1.00000
_exptl_absorpt_correction_T_min 0.93045
_exptl_absorpt_correction_type multi-scan
_exptl_absorpt_process_details
;
CrysAlisPro, Oxford Diffraction Ltd.,
Version 1.171.34.44 (release 25-10-2010 CrysAlis171 .NET)
(compiled Oct 25 2010,18:11:34)
Empirical absorption correction using spherical harmonics,
 implemented in SCALE3 ABSPACK scaling algorithm.
;
_exptl_crystal_colour Colorless
_exptl_crystal_density_diffrn 2.509
_exptl_crystal_density_method 'not measured'
_exptl_crystal_description Platelet
_exptl_crystal_F_000 340
_exptl_crystal_size_max 0.08
_exptl_crystal_size_mid 0.04
_exptl_crystal_size_min 0.01
_refine_diff_density_max 0.846
_refine_diff_density_min -0.840
_refine_diff_density_rms 0.219
_refine_ls_extinction_method none
_refine_ls_goodness_of_fit_ref 1.020
_refine_ls_hydrogen_treatment mixed
_refine_ls_matrix_type full
_refine_ls_number_parameters 63
_refine_ls_number_reflns 848
_refine_ls_number_restraints 0
_refine_ls_restrained_S_all 1.020
_refine_ls_R_factor_all 0.0693
_refine_ls_R_factor_gt 0.0434
_refine_ls_shift/su_max 0.003
_refine_ls_shift/su_mean 0.000
_refine_ls_structure_factor_coef Fsqd
_refine_ls_weighting_details 'calc w=1/[\s^2^(Fo^2^)+(0.0136P)^2^+0.0000P] where P=(Fo^2^+2Fc^2^)/3'
_refine_ls_weighting_scheme calc
_refine_ls_wR_factor_gt 0.0650
_refine_ls_wR_factor_ref 0.0756
_reflns_number_gt 613
_reflns_number_total 848
_reflns_threshold_expression >2sigma(I)
_cod_data_source_file d0cp05917j2.cif
_cod_data_source_block xcalibur_CCDC3
_cod_depositor_comments
;
The following automatic conversions were performed:

data item '_symmetry_cell_setting' value 'Monoclinic' was changed to
'monoclinic' in accordance with the
/home/data/users/saulius/crontab/automatic-downloads/rss-feeds/RSC/lib/dictionaries/cif_core.dic
dictionary named 'cif_core.dic' version 2.4.2 last updated on
2011-04-26.

Automatic conversion script
Id: cif_fix_values 7556 2019-12-06 15:28:31Z antanas 

 Adding full bibliography for 7242120--7242123.cif.
;
_cod_original_sg_symbol_H-M P21/n
_cod_database_code 7242123

loop_
_symmetry_equiv_pos_as_xyz
'x, y, z'
'-x+1/2, y+1/2, -z+1/2'
'-x, -y, -z'
'x-1/2, -y-1/2, z-1/2'

loop_
_atom_site_label
_atom_site_type_symbol
_atom_site_fract_x
_atom_site_fract_y
_atom_site_fract_z
_atom_site_U_iso_or_equiv
_atom_site_adp_type
_atom_site_occupancy
_atom_site_symmetry_multiplicity
_atom_site_calc_flag
_atom_site_refinement_flags
_atom_site_disorder_assembly
_atom_site_disorder_group
I1 I 0.08318(14) 0.27991(4) 0.60251(9) 0.0277(2) Uani 1 1 d . . .
C1 C -0.107(2) 0.3562(6) 0.4133(13) 0.022(2) Uani 1 1 d . . .
C2 C -0.223(2) 0.3992(6) 0.2931(14) 0.024(2) Uani 1 1 d . . .
C3 C -0.363(2) 0.4521(6) 0.1439(13) 0.023(2) Uani 1 1 d . . .
C4 C -0.318(2) 0.4356(7) -0.0450(14) 0.028(3) Uani 1 1 d . . .
H4 H -0.209(18) 0.385(6) -0.089(12) 0.03(3) Uiso 1 1 d . . .
C5 C -0.547(3) 0.5155(7) 0.1881(15) 0.027(3) Uani 1 1 d . . .
H5 H -0.594(17) 0.526(5) 0.287(11) 0.01(2) Uiso 1 1 d . . .

loop_
_atom_site_aniso_label
_atom_site_aniso_U_11
_atom_site_aniso_U_22
_atom_site_aniso_U_33
_atom_site_aniso_U_23
_atom_site_aniso_U_13
_atom_site_aniso_U_12
I1 0.0290(4) 0.0314(4) 0.0223(4) 0.0040(4) 0.0005(3) 0.0069(4)
C1 0.031(5) 0.022(6) 0.015(5) 0.000(5) 0.003(4) 0.004(5)
C2 0.029(6) 0.020(7) 0.024(6) -0.013(5) 0.009(5) -0.006(5)
C3 0.027(6) 0.016(6) 0.025(6) -0.006(5) -0.001(5) -0.002(5)
C4 0.037(6) 0.022(7) 0.024(6) 0.001(5) 0.001(5) 0.008(5)
C5 0.038(6) 0.030(7) 0.016(5) 0.003(5) 0.011(6) 0.001(5)

loop_
_atom_type_symbol
_atom_type_description
_atom_type_scat_dispersion_real
_atom_type_scat_dispersion_imag
_atom_type_scat_source
C C 0.0033 0.0016 'International Tables Vol C Tables 4.2.6.8 and 6.1.1.4'
H H 0.0000 0.0000 'International Tables Vol C Tables 4.2.6.8 and 6.1.1.4'
I I -0.4742 1.8119 'International Tables Vol C Tables 4.2.6.8 and 6.1.1.4'

loop_
_geom_angle_atom_site_label_1
_geom_angle_atom_site_label_2
_geom_angle_atom_site_label_3
_geom_angle
_geom_angle_site_symmetry_1
_geom_angle_site_symmetry_3
_geom_angle_publ_flag
C2 C1 I1 176.8(9) . . ?
C1 C2 C3 179.3(11) . . ?
C5 C3 C4 120.2(9) . . ?
C5 C3 C2 121.1(9) . . ?
C4 C3 C2 118.7(9) . . ?
C5 C4 C3 119.4(10) 3_465 . ?
C3 C5 C4 120.4(10) . 3_465 ?

loop_
_geom_bond_atom_site_label_1
_geom_bond_atom_site_label_2
_geom_bond_distance
_geom_bond_site_symmetry_2
_geom_bond_publ_flag
I1 C1 1.980(10) . ?
C1 C2 1.191(13) . ?
C2 C3 1.468(13) . ?
C3 C5 1.382(14) . ?
C3 C4 1.392(13) . ?
C4 C5 1.389(14) 3_465 ?
C5 C4 1.389(14) 3_465 ?
